data_1509881
loop_
_publ_author_name
'Alekseev, V.I.'
'Belyaev, A.V.'
'Gromilov, S.A.'
'Khranenko, S.P.'
'Baidina, I.A.'

_publ_section_title
;
 Configurations of (Pd (N O2)4)2- complex anion. Crystal structure of Ag4
 A2 (M (N O2)4)3 phases (M= Pd, Pt; A= K, Rb)
;
_journal_name_full 'Zhurnal Strukturnoi Khimii (Issue-No. from 1981)'
_journal_page_first 90
_journal_page_last 98
_journal_volume 44
_journal_year 2003
_chemical_formula_sum 'Ag4 K2 N12 O24 Pt3'
_chemical_name_systematic 'Ag4 K2 (Pt (N O2)4)3'
_space_group_IT_number 14
_symmetry_space_group_name_Hall '-P 2yn'
_symmetry_space_group_name_H-M 'P 1 21/n 1'
_cell_angle_alpha 90
_cell_angle_beta 98.678
_cell_angle_gamma 90
_cell_formula_units_Z 2
_cell_length_a 7.1845
_cell_length_b 23.7698
_cell_length_c 7.592
_cell_volume 1281.675
_citation_journal_id_ASTM ZSTKAI
_cod_data_source_file silver3-x_157.cif
_cod_data_source_block Ag4K2N12O24Pt3
_cod_original_sg_symbol_Hall '-P 2ybc (x-z,y,z)'
_cod_database_code 1509881

loop_
_symmetry_equiv_pos_as_xyz
x,y,z
-x+1/2,y+1/2,-z+1/2
-x,-y,-z
x-1/2,-y-1/2,z-1/2

loop_
_atom_site_label
_atom_site_type_symbol
_atom_site_fract_x
_atom_site_fract_y
_atom_site_fract_z
_atom_site_occupancy
_atom_site_U_iso_or_equiv
N4 N+3 0.6013 0.2292 0.2715 1 0.0
O11 O-2 0.0835 0.1031 0.263 1 0.0
O7 O-2 0.1534 0.2297 0.4265 1 0.0
N6 N+3 0.2039 0.2336 0.2793 1 0.0
Ag2 Ag+1 0.8647 0.0259 0.1154 1 0.0
O5 O-2 0.5863 0.1087 -0.0102 1 0.0
O12 O-2 0.1113 0.1085 -0.011 1 0.0
N2 N+3 0.2976 -0.0055 0.2834 1 0.0
N5 N+3 0.1623 0.1224 0.1407 1 0.0
N3 N+3 0.5655 0.1167 0.1468 1 0.0
Pt2 Pt+2 0.384 0.1758 0.2097 1 0.0
O6 O-2 0.665 0.0893 0.2647 1 0.0
O8 O-2 0.7635 0.2128 0.2968 1 0.0
O2 O-2 0.4715 0.1132 0.6017 1 0.0
O4 O-2 0.3381 0.0097 0.1362 1 0.0
O10 O-2 0.1474 0.2732 0.1795 1 0.0
K1 K+1 -0.1029 0.1343 0.5696 1 0.0
O9 O-2 0.5715 0.2812 0.2796 1 0.0
O1 O-2 0.2316 0.0663 0.6522 1 0.0
N1 N+3 0.3824 0.0692 0.596 1 0.0
Ag1 Ag+1 0.388 0.1829 -0.1888 1 0.0
O3 O-2 0.1432 -0.0244 0.295 1 0.0
Pt1 Pt+2 0.5 0 0.5 1 0.0
